data_4130760
loop_
_publ_author_name
'Meng, Lingkui'
'Fujikawa, Takao'
'Kuwayama, Motonobu'
'Segawa, Yasutomo'
'Itami, Kenichiro'

_publ_section_title
;
 Thiophene-Fused \p-Systems from Diarylacetylenes and Elemental Sulfur.
;
_journal_issue 32
_journal_name_full 'Journal of the American Chemical Society'
_journal_page_first 10351
_journal_page_last 10355
_journal_paper_doi 10.1021/jacs.6b06486
_journal_volume 138
_journal_year 2016
_chemical_formula_sum 'C22 H19 Br S'
_chemical_formula_weight 395.34
_space_group_crystal_system orthorhombic
_space_group_IT_number 19
_space_group_name_Hall 'P 2ac 2ab'
_space_group_name_H-M_alt 'P 21 21 21'
_symmetry_cell_setting orthorhombic
_symmetry_space_group_name_H-M 'P 21 21 21'
_atom_sites_solution_hydrogens geom
_audit_creation_method SHELXL-2014/7
_cell_angle_alpha 90
_cell_angle_beta 90
_cell_angle_gamma 90
_cell_formula_units_Z 4
_cell_length_a 4.0008(15)
_cell_length_b 17.707(7)
_cell_length_c 24.219(11)
_cell_measurement_reflns_used 3942
_cell_measurement_temperature 123
_cell_measurement_theta_max 25.3
_cell_measurement_theta_min 3.4
_cell_volume 1715.7(12)
_computing_cell_refinement
;
Rigaku CrystalClear-SM Expert 2.1 b29
;
_computing_data_collection
;
Rigaku CrystalClear-SM Expert 2.1 b29
;
_computing_data_reduction
;
Rigaku CrystalClear-SM Expert 2.1 b29
;
_computing_molecular_graphics 'Yadokari-XG 2009 (Wakita Nemoto et al., 2009)'
_computing_publication_material 'Yadokari-XG 2009 (Wakita,Nemoto et al., 2009)'
_computing_structure_refinement 'SHELXL-2014/7 (Sheldrick, 2014)'
_computing_structure_solution SIR-97
_diffrn_ambient_temperature 123
_diffrn_detector_area_resol_mean 5.8140
_diffrn_measured_fraction_theta_full 0.992
_diffrn_measured_fraction_theta_max 0.992
_diffrn_measurement_device_type
;
Rigaku CrystalClear-SM Expert 2.1 b29
;
_diffrn_measurement_method 'profile data from \w-scans'
_diffrn_radiation_monochromator Confocal
_diffrn_radiation_type MoK\a
_diffrn_radiation_wavelength 0.71075
_diffrn_reflns_av_R_equivalents 0.0619
_diffrn_reflns_av_unetI/netI 0.0650
_diffrn_reflns_Laue_measured_fraction_full 0.992
_diffrn_reflns_Laue_measured_fraction_max 0.992
_diffrn_reflns_limit_h_max 4
_diffrn_reflns_limit_h_min -4
_diffrn_reflns_limit_k_max 21
_diffrn_reflns_limit_k_min -19
_diffrn_reflns_limit_l_max 24
_diffrn_reflns_limit_l_min -28
_diffrn_reflns_number 10485
_diffrn_reflns_point_group_measured_fraction_full 0.993
_diffrn_reflns_point_group_measured_fraction_max 0.993
_diffrn_reflns_theta_full 24.996
_diffrn_reflns_theta_max 24.996
_diffrn_reflns_theta_min 3.365
_diffrn_source 'Rotating Anode'
_exptl_absorpt_coefficient_mu 2.517
_exptl_absorpt_correction_T_max 1.000
_exptl_absorpt_correction_T_min 0.719
_exptl_absorpt_correction_type multi-scan
_exptl_absorpt_process_details 'Jacobson, R. (1998) Private communication'
_exptl_crystal_colour Colorless
_exptl_crystal_density_diffrn 1.530
_exptl_crystal_description Block
_exptl_crystal_F_000 808
_exptl_crystal_size_max 0.20
_exptl_crystal_size_mid 0.05
_exptl_crystal_size_min 0.05
_refine_diff_density_max 0.615
_refine_diff_density_min -0.466
_refine_diff_density_rms 0.065
_refine_ls_abs_structure_details
;
 Flack x determined using 951 quotients [(I+)-(I-)]/[(I+)+(I-)]
 (Parsons, Flack and Wagner, Acta Cryst. B69 (2013) 249-259).
;
_refine_ls_abs_structure_Flack 0.010(9)
_refine_ls_extinction_method none
_refine_ls_goodness_of_fit_ref 0.948
_refine_ls_matrix_type full
_refine_ls_number_parameters 218
_refine_ls_number_reflns 3005
_refine_ls_number_restraints 0
_refine_ls_restrained_S_all 0.948
_refine_ls_R_factor_all 0.0389
_refine_ls_R_factor_gt 0.0326
_refine_ls_shift/su_max 0.001
_refine_ls_shift/su_mean 0.000
_refine_ls_structure_factor_coef Fsqd
_refine_ls_weighting_details 'w=1/[\s^2^(Fo^2^)+(0.0236P)^2^] where P=(Fo^2^+2Fc^2^)/3'
_refine_ls_weighting_scheme calc
_refine_ls_wR_factor_gt 0.0674
_refine_ls_wR_factor_ref 0.0690
_reflns_Friedel_coverage 0.655
_reflns_Friedel_fraction_full 0.994
_reflns_Friedel_fraction_max 0.994
_reflns_number_gt 2617
_reflns_number_total 3005
_reflns_threshold_expression 'I > 2\s(I)'
_cod_data_source_file ja6b06486_si_003.cif
_cod_data_source_block 2e
_cod_depositor_comments
;
The following automatic conversions were performed:

data item '_exptl_absorpt_correction_type' value 'Multi-scan' was
changed to 'multi-scan' in accordance with the
/home/saulius/struct/COD-crude-data/automatic-downloads/DataCite-retrospective/ACS/depositions/lib/dictionaries/cif_core.dic
dictionary named 'cif_core.dic' version 2.4.2 last updated on
2011-04-26.

data item '_symmetry_cell_setting' value 'Orthorhombic' was changed
to 'orthorhombic' in accordance with the
/home/saulius/struct/COD-crude-data/automatic-downloads/DataCite-retrospective/ACS/depositions/lib/dictionaries/cif_core.dic
dictionary named 'cif_core.dic' version 2.4.2 last updated on
2011-04-26.

Automatic conversion script
Id: cif_fix_values 6909 2019-04-08 15:41:33Z antanas 
;
_cod_database_code 4130760
_shelx_shelxl_version_number 2014/7
_shelx_space_group_comment
;
The symmetry employed for this shelxl refinement is uniquely defined
by the following loop, which should always be used as a source of
symmetry information in preference to the above space-group names.
They are only intended as comments.
;
_shelx_estimated_absorpt_t_min 0.633
_shelx_estimated_absorpt_t_max 0.884

loop_
_space_group_symop_operation_xyz
'x, y, z'
'-x+1/2, -y, z+1/2'
'x+1/2, -y+1/2, -z'
'-x, y+1/2, -z+1/2'

loop_
_atom_site_label
_atom_site_type_symbol
_atom_site_fract_x
_atom_site_fract_y
_atom_site_fract_z
_atom_site_U_iso_or_equiv
_atom_site_adp_type
_atom_site_occupancy
_atom_site_site_symmetry_order
_atom_site_calc_flag
_atom_site_refinement_flags_posn
_atom_site_refinement_flags_adp
S1 S -0.0756(3) 0.88399(6) 0.61056(4) 0.0203(3) Uani 1 1 d . .
C1 C 0.0792(11) 0.8022(2) 0.64217(18) 0.0192(11) Uani 1 1 d . .
C2 C 0.2162(11) 0.8184(3) 0.6923(2) 0.0194(10) Uani 1 1 d . .
H1 H 0.3122 0.7811 0.7156 0.023 Uiso 1 1 calc R U
C3 C 0.2024(11) 0.8966(3) 0.70653(17) 0.0180(11) Uani 1 1 d . .
C4 C 0.0487(13) 0.9400(2) 0.66554(17) 0.0186(10) Uani 1 1 d . .
C5 C 0.0048(12) 1.0194(2) 0.66947(17) 0.0185(9) Uani 1 1 d . .
C6 C -0.1526(12) 1.0640(3) 0.6289(2) 0.0240(12) Uani 1 1 d . .
H2 H -0.2374 1.0406 0.5965 0.029 Uiso 1 1 calc R U
C7 C -0.1852(12) 1.1398(3) 0.6353(2) 0.0272(12) Uani 1 1 d . .
H3 H -0.2956 1.1688 0.6078 0.033 Uiso 1 1 calc R U
C8 C -0.0565(12) 1.1753(3) 0.68235(19) 0.0266(11) Uani 1 1 d . .
H4 H -0.0761 1.2285 0.6861 0.032 Uiso 1 1 calc R U
C9 C 0.0963(11) 1.1345(3) 0.72270(19) 0.0248(11) Uani 1 1 d . .
H5 H 0.1808 1.1595 0.7545 0.030 Uiso 1 1 calc R U
C10 C 0.1309(12) 1.0547(3) 0.71779(18) 0.0210(11) Uani 1 1 d . .
C11 C 0.2863(12) 1.0108(3) 0.75956(19) 0.0225(12) Uani 1 1 d . .
H6 H 0.3672 1.0350 0.7919 0.027 Uiso 1 1 calc R U
C12 C 0.3214(13) 0.9352(3) 0.75429(17) 0.0204(12) Uani 1 1 d . .
Br1 Br 0.52585(12) 0.87760(3) 0.81118(2) 0.02547(14) Uani 1 1 d . .
C13 C 0.0576(11) 0.7298(2) 0.61310(17) 0.0184(10) Uani 1 1 d . .
C14 C 0.2026(12) 0.6647(3) 0.63512(19) 0.0216(11) Uani 1 1 d . .
H7 H 0.3067 0.6668 0.6703 0.026 Uiso 1 1 calc R U
C15 C 0.1970(12) 0.5970(3) 0.60646(18) 0.0221(11) Uani 1 1 d . .
H8 H 0.2967 0.5535 0.6224 0.027 Uiso 1 1 calc R U
C16 C 0.0469(12) 0.5918(2) 0.55453(17) 0.0189(10) Uani 1 1 d . .
C17 C -0.1005(11) 0.6557(2) 0.53318(18) 0.0215(11) Uani 1 1 d . .
H9 H -0.2070 0.6533 0.4982 0.026 Uiso 1 1 calc R U
C18 C -0.0965(12) 0.7236(2) 0.56183(18) 0.0220(11) Uani 1 1 d . .
H10 H -0.2012 0.7667 0.5461 0.026 Uiso 1 1 calc R U
C19 C 0.0610(12) 0.5193(2) 0.52137(17) 0.0211(11) Uani 1 1 d . .
H11 H 0.2917 0.5124 0.5075 0.025 Uiso 1 1 calc R U
H12 H -0.0877 0.5245 0.4889 0.025 Uiso 1 1 calc R U
C20 C -0.0404(14) 0.4484(2) 0.55319(17) 0.0216(11) Uani 1 1 d . .
H13 H 0.0981 0.4445 0.5869 0.026 Uiso 1 1 calc R U
H14 H -0.2766 0.4533 0.5648 0.026 Uiso 1 1 calc R U
C21 C -0.0005(12) 0.3764(2) 0.51944(16) 0.0235(10) Uani 1 1 d . .
H15 H 0.2322 0.3730 0.5058 0.028 Uiso 1 1 calc R U
H16 H -0.1507 0.3786 0.4870 0.028 Uiso 1 1 calc R U
C22 C -0.0817(14) 0.3060(2) 0.5533(2) 0.0266(13) Uani 1 1 d . .
H17 H 0.0600 0.3047 0.5863 0.040 Uiso 1 1 calc R U
H18 H -0.0400 0.2608 0.5309 0.040 Uiso 1 1 calc R U
H19 H -0.3172 0.3072 0.5644 0.040 Uiso 1 1 calc R U

loop_
_atom_site_aniso_label
_atom_site_aniso_U_11
_atom_site_aniso_U_22
_atom_site_aniso_U_33
_atom_site_aniso_U_23
_atom_site_aniso_U_13
_atom_site_aniso_U_12
S1 0.0277(6) 0.0189(6) 0.0144(6) -0.0003(5) -0.0013(4) 0.0008(6)
C1 0.024(3) 0.018(2) 0.015(2) 0.004(2) 0.004(2) -0.003(2)
C2 0.024(2) 0.020(3) 0.015(3) 0.004(2) 0.002(2) -0.003(2)
C3 0.022(2) 0.020(3) 0.012(2) 0.000(2) 0.0014(18) 0.000(2)
C4 0.021(3) 0.022(2) 0.013(2) -0.0005(18) 0.003(2) -0.003(2)
C5 0.020(2) 0.018(2) 0.018(2) 0.0007(18) 0.003(2) 0.000(2)
C6 0.030(3) 0.024(3) 0.018(3) -0.003(2) 0.000(2) 0.000(2)
C7 0.034(3) 0.025(3) 0.022(3) 0.006(2) 0.004(2) 0.003(2)
C8 0.037(3) 0.017(2) 0.026(3) 0.000(2) 0.001(3) 0.000(2)
C9 0.029(3) 0.025(3) 0.021(3) -0.007(2) 0.004(2) -0.004(2)
C10 0.028(3) 0.021(3) 0.014(3) 0.000(2) 0.003(2) -0.001(2)
C11 0.024(3) 0.027(3) 0.016(3) -0.004(2) 0.001(2) -0.005(2)
C12 0.025(3) 0.024(3) 0.012(3) 0.001(2) 0.0033(19) -0.003(2)
Br1 0.0316(2) 0.0281(3) 0.0168(2) 0.0024(2) -0.0043(2) -0.0017(3)
C13 0.022(2) 0.019(2) 0.014(2) 0.0011(19) 0.002(2) -0.004(2)
C14 0.028(3) 0.024(3) 0.013(3) 0.001(2) -0.001(2) 0.001(2)
C15 0.030(3) 0.019(3) 0.018(3) 0.003(2) 0.000(2) 0.003(2)
C16 0.024(3) 0.018(2) 0.015(2) -0.0002(19) 0.002(2) 0.001(2)
C17 0.029(3) 0.022(3) 0.014(2) -0.001(2) -0.003(2) -0.002(2)
C18 0.028(3) 0.016(2) 0.021(3) 0.005(2) -0.001(2) 0.000(2)
C19 0.025(3) 0.022(3) 0.016(2) -0.002(2) -0.002(2) -0.003(2)
C20 0.028(3) 0.022(2) 0.015(2) -0.0002(19) 0.002(2) 0.000(3)
C21 0.029(2) 0.023(2) 0.019(2) -0.001(2) 0.000(2) 0.001(3)
C22 0.032(3) 0.021(3) 0.026(3) -0.003(2) 0.000(2) 0.000(2)

loop_
_atom_type_symbol
_atom_type_description
_atom_type_scat_dispersion_real
_atom_type_scat_dispersion_imag
_atom_type_scat_source
C C 0.0033 0.0016 'International Tables Vol C Tables 4.2.6.8 and 6.1.1.4'
H H 0.0000 0.0000 'International Tables Vol C Tables 4.2.6.8 and 6.1.1.4'
S S 0.1246 0.1234 'International Tables Vol C Tables 4.2.6.8 and 6.1.1.4'
Br Br -0.2901 2.4595 'International Tables Vol C Tables 4.2.6.8 and 6.1.1.4'

loop_
_geom_angle_atom_site_label_1
_geom_angle_atom_site_label_2
_geom_angle_atom_site_label_3
_geom_angle
C4 S1 C1 92.0(2)
C2 C1 C13 129.5(4)
C2 C1 S1 111.0(3)
C13 C1 S1 119.5(3)
C1 C2 C3 113.8(4)
C1 C2 H1 123.1
C3 C2 H1 123.1
C4 C3 C12 117.4(4)
C4 C3 C2 112.2(4)
C12 C3 C2 130.4(4)
C3 C4 C5 123.4(4)
C3 C4 S1 111.0(3)
C5 C4 S1 125.6(3)
C6 C5 C10 119.1(4)
C6 C5 C4 124.3(4)
C10 C5 C4 116.5(4)
C7 C6 C5 121.2(5)
C7 C6 H2 119.4
C5 C6 H2 119.4
C6 C7 C8 120.1(5)
C6 C7 H3 119.9
C8 C7 H3 119.9
C9 C8 C7 120.8(4)
C9 C8 H4 119.6
C7 C8 H4 119.6
C8 C9 C10 120.7(5)
C8 C9 H5 119.7
C10 C9 H5 119.7
C11 C10 C5 120.2(4)
C11 C10 C9 121.7(4)
C5 C10 C9 118.1(4)
C12 C11 C10 121.4(5)
C12 C11 H6 119.3
C10 C11 H6 119.3
C11 C12 C3 121.1(4)
C11 C12 Br1 120.5(4)
C3 C12 Br1 118.3(4)
C18 C13 C14 117.4(4)
C18 C13 C1 121.6(4)
C14 C13 C1 121.0(4)
C15 C14 C13 121.1(4)
C15 C14 H7 119.5
C13 C14 H7 119.5
C14 C15 C16 121.0(4)
C14 C15 H8 119.5
C16 C15 H8 119.5
C17 C16 C15 117.9(4)
C17 C16 C19 120.9(4)
C15 C16 C19 121.1(4)
C16 C17 C18 121.3(4)
C16 C17 H9 119.4
C18 C17 H9 119.4
C17 C18 C13 121.3(4)
C17 C18 H10 119.3
C13 C18 H10 119.3
C16 C19 C20 114.8(3)
C16 C19 H11 108.6
C20 C19 H11 108.6
C16 C19 H12 108.6
C20 C19 H12 108.6
H11 C19 H12 107.6
C21 C20 C19 112.9(3)
C21 C20 H13 109.0
C19 C20 H13 109.0
C21 C20 H14 109.0
C19 C20 H14 109.0
H13 C20 H14 107.8
C20 C21 C22 111.9(3)
C20 C21 H15 109.2
C22 C21 H15 109.2
C20 C21 H16 109.2
C22 C21 H16 109.2
H15 C21 H16 107.9
C21 C22 H17 109.5
C21 C22 H18 109.5
H17 C22 H18 109.5
C21 C22 H19 109.5
H17 C22 H19 109.5
H18 C22 H19 109.5

loop_
_geom_bond_atom_site_label_1
_geom_bond_atom_site_label_2
_geom_bond_distance
S1 C4 1.733(4)
S1 C1 1.751(4)
C1 C2 1.362(6)
C1 C13 1.465(6)
C2 C3 1.428(6)
C2 H1 0.9500
C3 C4 1.398(6)
C3 C12 1.426(6)
C4 C5 1.420(6)
C5 C6 1.409(6)
C5 C10 1.419(6)
C6 C7 1.357(6)
C6 H2 0.9500
C7 C8 1.399(6)
C7 H3 0.9500
C8 C9 1.360(6)
C8 H4 0.9500
C9 C10 1.426(6)
C9 H5 0.9500
C10 C11 1.419(6)
C11 C12 1.351(6)
C11 H6 0.9500
C12 Br1 1.900(5)
C13 C18 1.391(6)
C13 C14 1.397(6)
C14 C15 1.384(6)
C14 H7 0.9500
C15 C16 1.397(6)
C15 H8 0.9500
C16 C17 1.377(6)
C16 C19 1.516(6)
C17 C18 1.388(6)
C17 H9 0.9500
C18 H10 0.9500
C19 C20 1.527(6)
C19 H11 0.9900
C19 H12 0.9900
C20 C21 1.523(5)
C20 H13 0.9900
C20 H14 0.9900
C21 C22 1.528(6)
C21 H15 0.9900
C21 H16 0.9900
C22 H17 0.9800
C22 H18 0.9800
C22 H19 0.9800

loop_
_geom_torsion_atom_site_label_1
_geom_torsion_atom_site_label_2
_geom_torsion_atom_site_label_3
_geom_torsion_atom_site_label_4
_geom_torsion
C4 S1 C1 C2 0.3(4)
C4 S1 C1 C13 -178.0(4)
C13 C1 C2 C3 177.7(4)
S1 C1 C2 C3 -0.3(5)
C1 C2 C3 C4 0.1(6)
C1 C2 C3 C12 -179.1(5)
C12 C3 C4 C5 -0.4(7)
C2 C3 C4 C5 -179.7(5)
C12 C3 C4 S1 179.4(4)
C2 C3 C4 S1 0.1(5)
C1 S1 C4 C3 -0.2(4)
C1 S1 C4 C5 179.6(5)
C3 C4 C5 C6 -179.3(5)
S1 C4 C5 C6 1.0(8)
C3 C4 C5 C10 0.9(7)
S1 C4 C5 C10 -178.9(4)
C10 C5 C6 C7 0.0(7)
C4 C5 C6 C7 -179.8(5)
C5 C6 C7 C8 1.1(8)
C6 C7 C8 C9 -1.3(7)
C7 C8 C9 C10 0.4(7)
C6 C5 C10 C11 179.1(4)
C4 C5 C10 C11 -1.1(7)
C6 C5 C10 C9 -0.9(7)
C4 C5 C10 C9 178.9(4)
C8 C9 C10 C11 -179.3(5)
C8 C9 C10 C5 0.7(7)
C5 C10 C11 C12 0.7(8)
C9 C10 C11 C12 -179.3(5)
C10 C11 C12 C3 -0.2(8)
C10 C11 C12 Br1 -179.3(4)
C4 C3 C12 C11 0.0(7)
C2 C3 C12 C11 179.2(5)
C4 C3 C12 Br1 179.1(4)
C2 C3 C12 Br1 -1.7(7)
C2 C1 C13 C18 179.3(5)
S1 C1 C13 C18 -2.9(6)
C2 C1 C13 C14 -3.1(7)
S1 C1 C13 C14 174.8(4)
C18 C13 C14 C15 1.0(7)
C1 C13 C14 C15 -176.7(4)
C13 C14 C15 C16 0.2(7)
C14 C15 C16 C17 -1.2(7)
C14 C15 C16 C19 175.8(4)
C15 C16 C17 C18 0.9(7)
C19 C16 C17 C18 -176.0(4)
C16 C17 C18 C13 0.3(7)
C14 C13 C18 C17 -1.2(7)
C1 C13 C18 C17 176.5(4)
C17 C16 C19 C20 -133.4(5)
C15 C16 C19 C20 49.7(6)
C16 C19 C20 C21 -176.2(4)
C19 C20 C21 C22 176.3(5)
